data_7112818
loop_
_publ_author_name
'Fatila, Elisabeth M.'
'Goodreid, Jordan'
'Cl\'erac, Rodolphe'
'Jennings, Michael'
'Assoud, Jalil'
'Preuss, Kathryn E.'

_publ_section_title
;
 High-spin supramolecular pair of Mn(II)/thiazyl radical complexes.
;
_journal_issue 35
_journal_name_full 'Chemical communications (Cambridge, England)'
_journal_page_first 6569
_journal_page_last 6571
_journal_paper_doi 10.1039/c0cc01084g
_journal_volume 46
_journal_year 2010
_chemical_formula_moiety 'C8 H4 N3 O S2'
_chemical_formula_sum 'C8 H4 N3 O S2'
_chemical_formula_weight 222.26
_chemical_name_systematic
;
?
;
_space_group_IT_number 14
_symmetry_cell_setting monoclinic
_symmetry_space_group_name_Hall '-P 2yn'
_symmetry_space_group_name_H-M 'P 1 21/n 1'
_atom_sites_solution_hydrogens geom
_atom_sites_solution_primary direct
_atom_sites_solution_secondary difmap
_audit_creation_method SHELXL-97
_cell_angle_alpha 90.00
_cell_angle_beta 90.8910(10)
_cell_angle_gamma 90.00
_cell_formula_units_Z 16
_cell_length_a 8.83340(10)
_cell_length_b 12.0493(2)
_cell_length_c 33.7548(4)
_cell_measurement_reflns_used 7467
_cell_measurement_temperature 173(2)
_cell_measurement_theta_max 68.13
_cell_measurement_theta_min 2.62
_cell_volume 3592.30(8)
_computing_cell_refinement 'Bruker SAINT'
_computing_data_collection 'Bruker D8'
_computing_data_reduction 'Bruker SAINT'
_computing_molecular_graphics 'SHELXTL/PC (Sheldrick, 2001)'
_computing_publication_material SHELXTL/PC
_computing_structure_refinement 'SHELXL-97 (Sheldrick, 2008)'
_computing_structure_solution 'SHELXS-97 (Sheldrick, 2008)'
_diffrn_ambient_temperature 173(2)
_diffrn_measured_fraction_theta_full 0.946
_diffrn_measured_fraction_theta_max 0.946
_diffrn_measurement_device_type 'Bruker D8, SMART 6000'
_diffrn_measurement_method '\f and \w scans'
_diffrn_radiation_monochromator graphite
_diffrn_radiation_source 'fine-focus sealed tube'
_diffrn_radiation_type CuK\a
_diffrn_radiation_wavelength 1.54180
_diffrn_reflns_av_R_equivalents 0.0329
_diffrn_reflns_av_sigmaI/netI 0.0321
_diffrn_reflns_limit_h_max 9
_diffrn_reflns_limit_h_min -10
_diffrn_reflns_limit_k_max 13
_diffrn_reflns_limit_k_min -14
_diffrn_reflns_limit_l_max 39
_diffrn_reflns_limit_l_min -40
_diffrn_reflns_number 16670
_diffrn_reflns_theta_full 66.58
_diffrn_reflns_theta_max 66.58
_diffrn_reflns_theta_min 6.21
_exptl_absorpt_coefficient_mu 5.115
_exptl_absorpt_correction_T_max 0.2467
_exptl_absorpt_correction_T_min 0.2282
_exptl_absorpt_correction_type multi-scan
_exptl_absorpt_process_details SADABS
_exptl_crystal_colour purple
_exptl_crystal_density_diffrn 1.644
_exptl_crystal_density_method 'not measured'
_exptl_crystal_description block
_exptl_crystal_F_000 1808
_exptl_crystal_size_max 0.41
_exptl_crystal_size_mid 0.40
_exptl_crystal_size_min 0.38
_refine_diff_density_max 0.416
_refine_diff_density_min -0.417
_refine_diff_density_rms 0.059
_refine_ls_extinction_coef 0.00264(12)
_refine_ls_extinction_expression Fc^*^=kFc[1+0.001xFc^2^\l^3^/sin(2\q)]^-1/4^
_refine_ls_extinction_method SHELXL
_refine_ls_goodness_of_fit_ref 1.049
_refine_ls_hydrogen_treatment constr
_refine_ls_matrix_type full
_refine_ls_number_parameters 506
_refine_ls_number_reflns 6022
_refine_ls_number_restraints 0
_refine_ls_restrained_S_all 1.049
_refine_ls_R_factor_all 0.0492
_refine_ls_R_factor_gt 0.0391
_refine_ls_shift/su_max 0.001
_refine_ls_shift/su_mean 0.000
_refine_ls_structure_factor_coef Fsqd
_refine_ls_weighting_details 'calc w=1/[\s^2^(Fo^2^)+(0.0516P)^2^+1.5483P] where P=(Fo^2^+2Fc^2^)/3'
_refine_ls_weighting_scheme calc
_refine_ls_wR_factor_gt 0.1005
_refine_ls_wR_factor_ref 0.1083
_reflns_number_gt 4829
_reflns_number_total 6022
_reflns_threshold_expression I>2\s(I)
_cod_data_source_file c0cc01084g.txt
_cod_data_source_block ef2900m
_cod_original_sg_symbol_H-M 'P 21/n'
_cod_database_code 7112818

loop_
_symmetry_equiv_pos_as_xyz
'x, y, z'
'-x+1/2, y+1/2, -z+1/2'
'-x, -y, -z'
'x-1/2, -y-1/2, z-1/2'

loop_
_atom_site_label
_atom_site_type_symbol
_atom_site_fract_x
_atom_site_fract_y
_atom_site_fract_z
_atom_site_U_iso_or_equiv
_atom_site_adp_type
_atom_site_occupancy
_atom_site_symmetry_multiplicity
_atom_site_calc_flag
_atom_site_refinement_flags
S11 S 0.56922(8) 1.11840(6) 0.10273(2) 0.0590(2) Uani 1 1 d .
S12 S 0.69590(10) 1.16016(7) 0.15285(2) 0.0680(2) Uani 1 1 d .
N13 N 0.6143(3) 1.0692(2) 0.18164(6) 0.0605(6) Uani 1 1 d .
C14 C 0.5092(3) 1.0105(2) 0.16319(7) 0.0489(6) Uani 1 1 d .
N15 N 0.4723(2) 1.02239(18) 0.12498(6) 0.0523(5) Uani 1 1 d .
C16 C 0.4283(3) 0.9263(2) 0.18619(7) 0.0500(6) Uani 1 1 d .
O17 O 0.4963(2) 0.88553(16) 0.21912(5) 0.0590(5) Uani 1 1 d .
C18 C 0.3930(3) 0.8083(2) 0.23286(7) 0.0465(6) Uani 1 1 d .
C19 C 0.4030(4) 0.7388(3) 0.26522(8) 0.0642(8) Uani 1 1 d .
H19A H 0.4882 0.7394 0.2828 0.077 Uiso 1 1 calc R
C20 C 0.2825(4) 0.6687(3) 0.27058(8) 0.0684(8) Uani 1 1 d .
H20A H 0.2850 0.6183 0.2923 0.082 Uiso 1 1 calc R
C21 C 0.1569(4) 0.6692(3) 0.24517(8) 0.0634(8) Uani 1 1 d .
H21A H 0.0754 0.6200 0.2502 0.076 Uiso 1 1 calc R
C22 C 0.1474(3) 0.7389(2) 0.21294(8) 0.0532(6) Uani 1 1 d .
H22A H 0.0616 0.7392 0.1956 0.064 Uiso 1 1 calc R
C23 C 0.2696(3) 0.8084(2) 0.20712(7) 0.0434(5) Uani 1 1 d .
N24 N 0.2965(2) 0.88577(16) 0.17743(5) 0.0411(4) Uani 1 1 d .
S31 S 0.93577(8) 0.97516(7) 0.12789(2) 0.0636(2) Uani 1 1 d .
S32 S 0.79481(8) 0.94503(6) 0.079088(19) 0.0569(2) Uani 1 1 d .
N33 N 0.7040(3) 0.84385(19) 0.10030(6) 0.0539(5) Uani 1 1 d .
C34 C 0.7526(3) 0.8220(2) 0.13724(7) 0.0491(6) Uani 1 1 d .
N35 N 0.8629(3) 0.8782(2) 0.15539(7) 0.0580(6) Uani 1 1 d .
C36 C 0.6817(3) 0.7302(2) 0.15829(7) 0.0478(6) Uani 1 1 d .
O37 O 0.7570(2) 0.68939(16) 0.19077(5) 0.0553(5) Uani 1 1 d .
C38 C 0.6674(3) 0.6018(2) 0.20224(7) 0.0488(6) Uani 1 1 d .
C39 C 0.6916(4) 0.5275(3) 0.23287(8) 0.0675(8) Uani 1 1 d .
H39A H 0.7779 0.5317 0.2499 0.081 Uiso 1 1 calc R
C40 C 0.5828(4) 0.4472(3) 0.23699(9) 0.0754(9) Uani 1 1 d .
H40A H 0.5948 0.3934 0.2574 0.090 Uiso 1 1 calc R
C41 C 0.4554(4) 0.4422(3) 0.21226(9) 0.0736(9) Uani 1 1 d .
H41A H 0.3823 0.3858 0.2165 0.088 Uiso 1 1 calc R
C42 C 0.4327(4) 0.5170(3) 0.18182(8) 0.0628(8) Uani 1 1 d .
H42A H 0.3457 0.5137 0.1650 0.075 Uiso 1 1 calc R
C43 C 0.5430(3) 0.5969(2) 0.17706(7) 0.0478(6) Uani 1 1 d .
N44 N 0.5570(2) 0.68164(18) 0.14882(6) 0.0493(5) Uani 1 1 d .
S51 S 0.25716(9) 0.85672(7) 0.078518(19) 0.0649(2) Uani 1 1 d .
S52 S 0.35152(9) 0.97226(6) 0.04004(2) 0.0630(2) Uani 1 1 d .
N53 N 0.2436(3) 0.9392(2) 0.00233(6) 0.0603(6) Uani 1 1 d .
C54 C 0.1455(3) 0.8587(2) 0.01056(7) 0.0500(6) Uani 1 1 d .
N55 N 0.1375(3) 0.8093(2) 0.04552(6) 0.0622(6) Uani 1 1 d .
C56 C 0.0417(3) 0.8206(2) -0.02120(7) 0.0492(6) Uani 1 1 d .
O57 O -0.0311(2) 0.72348(16) -0.01367(5) 0.0585(5) Uani 1 1 d .
C58 C -0.1180(3) 0.7055(2) -0.04731(7) 0.0514(6) Uani 1 1 d .
C59 C -0.2144(3) 0.6184(3) -0.05510(9) 0.0657(8) Uani 1 1 d .
H59A H -0.2290 0.5597 -0.0368 0.079 Uiso 1 1 calc R
C60 C -0.2876(3) 0.6221(3) -0.09101(9) 0.0658(8) Uani 1 1 d .
H60A H -0.3560 0.5641 -0.0980 0.079 Uiso 1 1 calc R
C61 C -0.2651(4) 0.7077(3) -0.11753(10) 0.0708(9) Uani 1 1 d .
H61A H -0.3185 0.7067 -0.1422 0.085 Uiso 1 1 calc R
C62 C -0.1677(4) 0.7944(3) -0.10936(9) 0.0706(9) Uani 1 1 d .
H62A H -0.1530 0.8531 -0.1277 0.085 Uiso 1 1 calc R
C63 C -0.0918(3) 0.7918(2) -0.07288(8) 0.0524(6) Uani 1 1 d .
N64 N 0.0123(3) 0.86528(19) -0.05524(6) 0.0565(6) Uani 1 1 d .
S71 S 0.48946(10) 0.67983(7) 0.05600(2) 0.0664(2) Uani 1 1 d .
S72 S 0.58441(8) 0.79162(7) 0.01620(2) 0.0645(2) Uani 1 1 d .
N73 N 0.4825(3) 0.7504(2) -0.02163(6) 0.0596(6) Uani 1 1 d .
C74 C 0.3924(3) 0.6664(2) -0.01339(7) 0.0518(6) Uani 1 1 d .
N75 N 0.3816(3) 0.6216(2) 0.02255(7) 0.0661(7) Uani 1 1 d .
C76 C 0.2991(3) 0.6186(2) -0.04577(7) 0.0504(6) Uani 1 1 d .
O77 O 0.2252(2) 0.52252(15) -0.03692(5) 0.0613(5) Uani 1 1 d .
C78 C 0.1496(3) 0.4966(2) -0.07201(7) 0.0526(6) Uani 1 1 d .
C79 C 0.0568(4) 0.4072(3) -0.07924(9) 0.0692(8) Uani 1 1 d .
H79A H 0.0374 0.3524 -0.0597 0.083 Uiso 1 1 calc R
C80 C -0.0061(4) 0.4029(3) -0.11658(9) 0.0672(8) Uani 1 1 d .
H80A H -0.0724 0.3435 -0.1232 0.081 Uiso 1 1 calc R
C81 C 0.0244(4) 0.4827(3) -0.14485(9) 0.0663(8) Uani 1 1 d .
H81A H -0.0212 0.4764 -0.1704 0.080 Uiso 1 1 calc R
C82 C 0.1192(4) 0.5711(3) -0.13688(8) 0.0671(8) Uani 1 1 d .
H82A H 0.1402 0.6254 -0.1564 0.081 Uiso 1 1 calc R
C83 C 0.1829(3) 0.5773(2) -0.09896(7) 0.0506(6) Uani 1 1 d .
N84 N 0.2791(3) 0.65565(19) -0.08113(6) 0.0556(6) Uani 1 1 d .

loop_
_atom_site_aniso_label
_atom_site_aniso_U_11
_atom_site_aniso_U_22
_atom_site_aniso_U_33
_atom_site_aniso_U_23
_atom_site_aniso_U_13
_atom_site_aniso_U_12
S11 0.0655(4) 0.0574(4) 0.0536(4) 0.0147(3) -0.0107(3) -0.0121(3)
S12 0.0838(5) 0.0647(5) 0.0555(4) -0.0033(3) -0.0030(4) -0.0325(4)
N13 0.0707(15) 0.0673(15) 0.0434(12) -0.0034(11) -0.0029(11) -0.0235(12)
C14 0.0502(15) 0.0490(15) 0.0473(14) -0.0019(11) -0.0011(11) -0.0047(11)
N15 0.0501(13) 0.0551(13) 0.0514(12) 0.0081(10) -0.0103(10) -0.0087(10)
C16 0.0616(16) 0.0465(15) 0.0421(13) 0.0003(11) 0.0077(12) 0.0013(12)
O17 0.0557(11) 0.0670(12) 0.0540(11) 0.0035(9) -0.0043(9) -0.0095(9)
C18 0.0521(15) 0.0505(15) 0.0367(12) -0.0009(11) -0.0007(11) -0.0036(11)
C19 0.073(2) 0.074(2) 0.0455(15) 0.0050(14) -0.0131(14) -0.0028(15)
C20 0.095(2) 0.0623(19) 0.0484(16) 0.0131(14) 0.0023(16) -0.0090(16)
C21 0.075(2) 0.0594(18) 0.0564(16) -0.0026(14) 0.0099(15) -0.0171(14)
C22 0.0537(15) 0.0561(16) 0.0498(14) -0.0048(13) -0.0015(12) -0.0100(12)
C23 0.0473(14) 0.0485(14) 0.0342(11) -0.0049(10) 0.0008(10) -0.0013(10)
N24 0.0439(11) 0.0456(11) 0.0337(10) -0.0001(8) -0.0008(8) -0.0046(8)
S31 0.0530(4) 0.0769(5) 0.0609(4) 0.0100(4) -0.0063(3) -0.0142(3)
S32 0.0683(4) 0.0617(4) 0.0407(3) 0.0043(3) 0.0001(3) -0.0088(3)
N33 0.0662(14) 0.0542(13) 0.0409(11) 0.0030(10) -0.0085(10) -0.0062(10)
C34 0.0535(15) 0.0508(15) 0.0428(13) 0.0018(11) -0.0043(11) 0.0003(11)
N35 0.0555(14) 0.0659(15) 0.0524(13) 0.0094(11) -0.0131(11) -0.0063(11)
C36 0.0567(16) 0.0498(15) 0.0366(12) 0.0028(11) -0.0048(11) 0.0035(12)
O37 0.0551(11) 0.0645(12) 0.0458(10) 0.0074(9) -0.0128(8) -0.0020(9)
C38 0.0545(16) 0.0522(16) 0.0395(13) 0.0030(11) -0.0057(11) 0.0004(11)
C39 0.072(2) 0.078(2) 0.0522(16) 0.0178(15) -0.0163(14) -0.0009(16)
C40 0.097(2) 0.075(2) 0.0540(17) 0.0237(16) -0.0051(17) -0.0060(18)
C41 0.096(2) 0.067(2) 0.0572(17) 0.0103(15) 0.0006(17) -0.0222(17)
C42 0.0721(19) 0.070(2) 0.0456(15) -0.0003(14) -0.0122(13) -0.0172(15)
C43 0.0585(16) 0.0509(15) 0.0339(12) -0.0004(11) -0.0054(11) -0.0008(11)
N44 0.0591(14) 0.0528(13) 0.0355(10) 0.0035(9) -0.0099(9) -0.0035(10)
S51 0.0645(5) 0.0950(6) 0.0352(3) -0.0075(3) -0.0025(3) -0.0220(4)
S52 0.0743(5) 0.0591(4) 0.0550(4) -0.0024(3) -0.0201(3) -0.0192(3)
N53 0.0695(15) 0.0612(15) 0.0495(13) 0.0027(11) -0.0174(11) -0.0171(12)
C54 0.0472(15) 0.0612(17) 0.0413(13) -0.0031(12) -0.0054(11) -0.0048(12)
N55 0.0550(14) 0.0893(18) 0.0422(12) -0.0059(12) -0.0015(10) -0.0231(12)
C56 0.0450(14) 0.0573(16) 0.0452(14) -0.0074(12) -0.0027(11) -0.0068(11)
O57 0.0609(11) 0.0685(13) 0.0457(10) -0.0014(9) -0.0082(8) -0.0193(9)
C58 0.0490(15) 0.0607(17) 0.0444(14) -0.0131(12) -0.0031(11) -0.0059(12)
C59 0.071(2) 0.070(2) 0.0557(16) -0.0086(15) -0.0007(14) -0.0215(15)
C60 0.0619(18) 0.070(2) 0.0651(18) -0.0237(16) -0.0053(14) -0.0145(14)
C61 0.073(2) 0.074(2) 0.0645(19) -0.0178(17) -0.0251(16) -0.0028(16)
C62 0.081(2) 0.067(2) 0.0629(18) 0.0014(15) -0.0291(16) -0.0129(16)
C63 0.0478(15) 0.0546(16) 0.0545(15) -0.0086(13) -0.0106(12) 0.0013(11)
N64 0.0577(14) 0.0589(14) 0.0523(13) -0.0025(11) -0.0180(11) -0.0072(10)
S71 0.0896(6) 0.0624(5) 0.0464(4) -0.0016(3) -0.0231(4) -0.0047(4)
S72 0.0563(4) 0.0863(6) 0.0508(4) -0.0123(4) -0.0063(3) -0.0178(4)
N73 0.0611(14) 0.0770(16) 0.0407(11) -0.0094(11) -0.0008(10) -0.0187(12)
C74 0.0601(16) 0.0544(16) 0.0407(13) -0.0054(12) -0.0065(12) -0.0066(12)
N75 0.0967(19) 0.0558(15) 0.0454(12) -0.0008(11) -0.0176(12) -0.0161(13)
C76 0.0577(16) 0.0520(15) 0.0415(13) -0.0085(11) -0.0016(12) -0.0074(12)
O77 0.0882(14) 0.0537(11) 0.0417(10) -0.0049(8) -0.0075(9) -0.0190(10)
C78 0.0647(17) 0.0533(16) 0.0398(13) -0.0107(12) -0.0027(12) -0.0054(12)
C79 0.096(2) 0.0577(18) 0.0540(16) -0.0105(14) -0.0024(16) -0.0240(16)
C80 0.078(2) 0.0633(19) 0.0602(17) -0.0201(15) -0.0036(15) -0.0192(15)
C81 0.076(2) 0.073(2) 0.0499(16) -0.0160(15) -0.0114(14) -0.0100(15)
C82 0.084(2) 0.0684(19) 0.0487(15) -0.0022(14) -0.0095(15) -0.0208(16)
C83 0.0556(16) 0.0546(16) 0.0416(13) -0.0113(12) -0.0005(11) -0.0056(12)
N84 0.0660(15) 0.0609(14) 0.0400(11) -0.0048(10) -0.0024(10) -0.0180(11)

loop_
_atom_type_symbol
_atom_type_description
_atom_type_scat_dispersion_real
_atom_type_scat_dispersion_imag
_atom_type_scat_source
C C 0.0181 0.0091 'International Tables Vol C Tables 4.2.6.8 and 6.1.1.4'
H H 0.0000 0.0000 'International Tables Vol C Tables 4.2.6.8 and 6.1.1.4'
N N 0.0311 0.0180 'International Tables Vol C Tables 4.2.6.8 and 6.1.1.4'
O O 0.0492 0.0322 'International Tables Vol C Tables 4.2.6.8 and 6.1.1.4'
S S 0.3331 0.5567 'International Tables Vol C Tables 4.2.6.8 and 6.1.1.4'

loop_
_geom_angle_atom_site_label_1
_geom_angle_atom_site_label_2
_geom_angle_atom_site_label_3
_geom_angle
N15 S11 S12 94.41(8)
N13 S12 S11 94.85(8)
C14 N13 S12 113.10(19)
N13 C14 N15 124.1(2)
N13 C14 C16 117.8(2)
N15 C14 C16 118.2(2)
C14 N15 S11 113.58(18)
N24 C16 O17 116.0(2)
N24 C16 C14 125.7(2)
O17 C16 C14 118.3(2)
C16 O17 C18 103.5(2)
C19 C18 C23 122.6(2)
C19 C18 O17 129.6(2)
C23 C18 O17 107.8(2)
C20 C19 C18 116.0(3)
C20 C19 H19A 122.0
C18 C19 H19A 122.0
C19 C20 C21 121.9(3)
C19 C20 H20A 119.1
C21 C20 H20A 119.1
C22 C21 C20 121.9(3)
C22 C21 H21A 119.1
C20 C21 H21A 119.1
C21 C22 C23 116.4(3)
C21 C22 H22A 121.8
C23 C22 H22A 121.8
C22 C23 C18 121.3(2)
C22 C23 N24 130.5(2)
C18 C23 N24 108.2(2)
C16 N24 C23 104.6(2)
N35 S31 S32 95.11(8)
N33 S32 S31 94.31(8)
C34 N33 S32 113.77(19)
N35 C34 N33 123.5(2)
N35 C34 C36 118.6(2)
N33 C34 C36 117.9(2)
C34 N35 S31 113.32(18)
N44 C36 O37 116.2(2)
N44 C36 C34 126.6(2)
O37 C36 C34 117.2(2)
C36 O37 C38 103.13(19)
O37 C38 C43 108.3(2)
O37 C38 C39 128.6(2)
C43 C38 C39 123.1(3)
C40 C39 C38 115.6(3)
C40 C39 H39A 122.2
C38 C39 H39A 122.2
C39 C40 C41 122.1(3)
C39 C40 H40A 119.0
C41 C40 H40A 119.0
C42 C41 C40 121.7(3)
C42 C41 H41A 119.2
C40 C41 H41A 119.2
C41 C42 C43 116.6(3)
C41 C42 H42A 121.7
C43 C42 H42A 121.7
C38 C43 C42 120.9(2)
C38 C43 N44 108.1(2)
C42 C43 N44 131.0(2)
C36 N44 C43 104.3(2)
N55 S51 S52 93.99(9)
N53 S52 S51 95.09(9)
C54 N53 S52 112.94(18)
N55 C54 N53 123.8(2)
N55 C54 C56 117.8(2)
N53 C54 C56 118.3(2)
C54 N55 S51 114.15(19)
N64 C56 O57 115.8(2)
N64 C56 C54 129.2(2)
O57 C56 C54 115.0(2)
C56 O57 C58 103.9(2)
C63 C58 C59 124.6(3)
C63 C58 O57 107.6(2)
C59 C58 O57 127.8(3)
C60 C59 C58 115.4(3)
C60 C59 H59A 122.3
C58 C59 H59A 122.3
C59 C60 C61 121.9(3)
C59 C60 H60A 119.1
C61 C60 H60A 119.1
C62 C61 C60 122.1(3)
C62 C61 H61A 118.9
C60 C61 H61A 118.9
C61 C62 C63 116.7(3)
C61 C62 H62A 121.6
C63 C62 H62A 121.6
C58 C63 C62 119.3(3)
C58 C63 N64 109.1(2)
C62 C63 N64 131.6(3)
C56 N64 C63 103.6(2)
N75 S71 S72 93.93(9)
N73 S72 S71 94.88(9)
C74 N73 S72 113.35(19)
N73 C74 N75 123.7(2)
N73 C74 C76 118.4(2)
N75 C74 C76 118.0(2)
C74 N75 S71 114.1(2)
N84 C76 O77 116.0(2)
N84 C76 C74 128.3(2)
O77 C76 C74 115.7(2)
C76 O77 C78 103.30(19)
C83 C78 C79 125.0(3)
C83 C78 O77 107.6(2)
C79 C78 O77 127.4(3)
C80 C79 C78 115.2(3)
C80 C79 H79A 122.4
C78 C79 H79A 122.4
C79 C80 C81 121.8(3)
C79 C80 H80A 119.1
C81 C80 H80A 119.1
C82 C81 C80 121.7(3)
C82 C81 H81A 119.1
C80 C81 H81A 119.1
C81 C82 C83 117.2(3)
C81 C82 H82A 121.4
C83 C82 H82A 121.4
C78 C83 C82 119.0(2)
C78 C83 N84 109.2(2)
C82 C83 N84 131.7(3)
C76 N84 C83 103.8(2)

loop_
_geom_bond_atom_site_label_1
_geom_bond_atom_site_label_2
_geom_bond_distance
S11 N15 1.630(2)
S11 S12 2.0757(10)
S12 N13 1.639(2)
N13 C14 1.316(3)
C14 N15 1.333(3)
C14 C16 1.469(3)
C16 N24 1.293(3)
C16 O17 1.348(3)
O17 C18 1.388(3)
C18 C19 1.378(4)
C18 C23 1.383(3)
C19 C20 1.373(4)
C19 H19A 0.9500
C20 C21 1.392(4)
C20 H20A 0.9500
C21 C22 1.376(4)
C21 H21A 0.9500
C22 C23 1.383(3)
C22 H22A 0.9500
C23 N24 1.391(3)
S31 N35 1.631(2)
S31 S32 2.0813(10)
S32 N33 1.631(2)
N33 C34 1.339(3)
C34 N35 1.328(3)
C34 C36 1.461(4)
C36 N44 1.284(3)
C36 O37 1.365(3)
O37 C38 1.378(3)
C38 C43 1.380(3)
C38 C39 1.382(4)
C39 C40 1.372(4)
C39 H39A 0.9500
C40 C41 1.392(5)
C40 H40A 0.9500
C41 C42 1.380(4)
C41 H41A 0.9500
C42 C43 1.381(4)
C42 H42A 0.9500
C43 N44 1.403(3)
S51 N55 1.627(2)
S51 S52 2.0865(11)
S52 N53 1.628(2)
N53 C54 1.333(3)
C54 N55 1.324(3)
C54 C56 1.473(3)
C56 N64 1.292(3)
C56 O57 1.361(3)
O57 C58 1.378(3)
C58 C63 1.373(4)
C58 C59 1.374(4)
C59 C60 1.366(4)
C59 H59A 0.9500
C60 C61 1.382(4)
C60 H60A 0.9500
C61 C62 1.379(4)
C61 H61A 0.9500
C62 C63 1.393(4)
C62 H62A 0.9500
C63 N64 1.403(3)
S71 N75 1.625(2)
S71 S72 2.0875(11)
S72 N73 1.629(2)
N73 C74 1.319(3)
C74 N75 1.333(3)
C74 C76 1.476(3)
C76 N84 1.284(3)
C76 O77 1.364(3)
O77 C78 1.386(3)
C78 C83 1.367(4)
C78 C79 1.373(4)
C79 C80 1.370(4)
C79 H79A 0.9500
C80 C81 1.384(4)
C80 H80A 0.9500
C81 C82 1.378(4)
C81 H81A 0.9500
C82 C83 1.392(4)
C82 H82A 0.9500
C83 N84 1.400(3)

loop_
_geom_torsion_atom_site_label_1
_geom_torsion_atom_site_label_2
_geom_torsion_atom_site_label_3
_geom_torsion_atom_site_label_4
_geom_torsion
N15 S11 S12 N13 -0.15(13)
S11 S12 N13 C14 -0.1(2)
S12 N13 C14 N15 0.4(4)
S12 N13 C14 C16 -179.93(19)
N13 C14 N15 S11 -0.5(4)
C16 C14 N15 S11 179.79(19)
S12 S11 N15 C14 0.3(2)
N13 C14 C16 N24 157.9(3)
N15 C14 C16 N24 -22.4(4)
N13 C14 C16 O17 -23.1(4)
N15 C14 C16 O17 156.6(2)
N24 C16 O17 C18 0.2(3)
C14 C16 O17 C18 -178.8(2)
C16 O17 C18 C19 178.4(3)
C16 O17 C18 C23 -0.1(3)
C23 C18 C19 C20 0.1(4)
O17 C18 C19 C20 -178.3(3)
C18 C19 C20 C21 -1.0(5)
C19 C20 C21 C22 0.9(5)
C20 C21 C22 C23 0.1(4)
C21 C22 C23 C18 -1.0(4)
C21 C22 C23 N24 178.5(2)
C19 C18 C23 C22 0.9(4)
O17 C18 C23 C22 179.6(2)
C19 C18 C23 N24 -178.7(2)
O17 C18 C23 N24 0.0(3)
O17 C16 N24 C23 -0.3(3)
C14 C16 N24 C23 178.7(2)
C22 C23 N24 C16 -179.4(3)
C18 C23 N24 C16 0.2(3)
N35 S31 S32 N33 -0.14(13)
S31 S32 N33 C34 -0.4(2)
S32 N33 C34 N35 1.0(4)
S32 N33 C34 C36 -177.98(19)
N33 C34 N35 S31 -1.1(4)
C36 C34 N35 S31 177.85(19)
S32 S31 N35 C34 0.6(2)
N35 C34 C36 N44 165.5(3)
N33 C34 C36 N44 -15.5(4)
N35 C34 C36 O37 -16.3(4)
N33 C34 C36 O37 162.7(2)
N44 C36 O37 C38 1.6(3)
C34 C36 O37 C38 -176.7(2)
C36 O37 C38 C43 -1.7(3)
C36 O37 C38 C39 177.5(3)
O37 C38 C39 C40 -179.2(3)
C43 C38 C39 C40 -0.1(5)
C38 C39 C40 C41 -0.9(5)
C39 C40 C41 C42 0.9(6)
C40 C41 C42 C43 0.2(5)
O37 C38 C43 C42 -179.5(2)
C39 C38 C43 C42 1.2(4)
O37 C38 C43 N44 1.3(3)
C39 C38 C43 N44 -177.9(3)
C41 C42 C43 C38 -1.2(4)
C41 C42 C43 N44 177.8(3)
O37 C36 N44 C43 -0.8(3)
C34 C36 N44 C43 177.3(2)
C38 C43 N44 C36 -0.3(3)
C42 C43 N44 C36 -179.4(3)
N55 S51 S52 N53 0.02(14)
S51 S52 N53 C54 0.4(2)
S52 N53 C54 N55 -0.9(4)
S52 N53 C54 C56 -179.7(2)
N53 C54 N55 S51 0.9(4)
C56 C54 N55 S51 179.7(2)
S52 S51 N55 C54 -0.4(2)
N55 C54 C56 N64 168.6(3)
N53 C54 C56 N64 -12.5(4)
N55 C54 C56 O57 -12.7(4)
N53 C54 C56 O57 166.2(2)
N64 C56 O57 C58 -0.4(3)
C54 C56 O57 C58 -179.3(2)
C56 O57 C58 C63 0.3(3)
C56 O57 C58 C59 -179.8(3)
C63 C58 C59 C60 -0.6(4)
O57 C58 C59 C60 179.6(3)
C58 C59 C60 C61 0.2(5)
C59 C60 C61 C62 0.0(5)
C60 C61 C62 C63 0.2(5)
C59 C58 C63 C62 0.8(4)
O57 C58 C63 C62 -179.4(3)
C59 C58 C63 N64 179.9(3)
O57 C58 C63 N64 -0.2(3)
C61 C62 C63 C58 -0.5(5)
C61 C62 C63 N64 -179.5(3)
O57 C56 N64 C63 0.3(3)
C54 C56 N64 C63 179.0(3)
C58 C63 N64 C56 -0.1(3)
C62 C63 N64 C56 179.0(3)
N75 S71 S72 N73 2.36(14)
S71 S72 N73 C74 -2.6(2)
S72 N73 C74 N75 2.1(4)
S72 N73 C74 C76 -177.4(2)
N73 C74 N75 S71 0.2(4)
C76 C74 N75 S71 179.7(2)
S72 S71 N75 C74 -1.7(2)
N73 C74 C76 N84 -8.9(5)
N75 C74 C76 N84 171.6(3)
N73 C74 C76 O77 170.9(2)
N75 C74 C76 O77 -8.6(4)
N84 C76 O77 C78 0.4(3)
C74 C76 O77 C78 -179.4(2)
C76 O77 C78 C83 0.0(3)
C76 O77 C78 C79 -179.5(3)
C83 C78 C79 C80 -0.7(5)
O77 C78 C79 C80 178.8(3)
C78 C79 C80 C81 0.8(5)
C79 C80 C81 C82 -0.3(5)
C80 C81 C82 C83 -0.3(5)
C79 C78 C83 C82 0.2(5)
O77 C78 C83 C82 -179.4(3)
C79 C78 C83 N84 179.2(3)
O77 C78 C83 N84 -0.4(3)
C81 C82 C83 C78 0.4(4)
C81 C82 C83 N84 -178.3(3)
O77 C76 N84 C83 -0.7(3)
C74 C76 N84 C83 179.1(3)
C78 C83 N84 C76 0.6(3)
C82 C83 N84 C76 179.4(3)
